data_2213250
loop_
_publ_author_name
'Shea-Lin Ng'
'P. S. Patil'
'Ibrahim Abdul Razak'
'Hoong-Kun Fun'
'Ramesh Babu'
'S. M. Dharmaprakash'

_publ_section_title
;
 3-(2-Furyl)-1-(3-nitrophenyl)prop-2-en-1-one
;
_journal_coeditor_code CI2371
_journal_issue 5
_journal_name_full 'Acta Crystallographica Section E'
_journal_page_first o2693
_journal_page_last o2693
_journal_paper_doi 10.1107/S1600536807019782
_journal_volume 63
_journal_year 2007
_chemical_formula_iupac 'C13 H9 N O4'
_chemical_formula_moiety 'C13 H9 N O4'
_chemical_formula_sum 'C13 H9 N O4'
_chemical_formula_weight 243.21
_chemical_name_systematic
;
3-(2-furyl)-1-(3-nitrophenyl)prop-2-en-1-one
;
_space_group_IT_number 14
_symmetry_cell_setting monoclinic
_symmetry_space_group_name_Hall '-P 2ybc'
_symmetry_space_group_name_H-M 'P 1 21/c 1'
_atom_sites_solution_hydrogens geom
_atom_sites_solution_primary direct
_atom_sites_solution_secondary difmap
_audit_creation_method SHELXL-97
_cell_angle_alpha 90.00
_cell_angle_beta 111.6250(10)
_cell_angle_gamma 90.00
_cell_formula_units_Z 4
_cell_length_a 6.21620(10)
_cell_length_b 26.6985(5)
_cell_length_c 7.0467(2)
_cell_measurement_reflns_used 7407
_cell_measurement_temperature 100.00(10)
_cell_measurement_theta_max 30.00
_cell_measurement_theta_min 3.05
_cell_volume 1087.18(4)
_computing_cell_refinement APEX2
_computing_data_collection 'APEX2 (Bruker, 2005)'
_computing_data_reduction 'SAINT (Bruker, 2005)'
_computing_molecular_graphics SHELXTL
_computing_publication_material
;
SHELXTL and PLATON (Spek, 2003)
;
_computing_structure_refinement SHELXTL
_computing_structure_solution 'SHELXTL (Sheldrick, 1998)'
_diffrn_ambient_temperature 100.00(10)
_diffrn_detector_area_resol_mean 8.33
_diffrn_measured_fraction_theta_full 0.999
_diffrn_measured_fraction_theta_max 0.999
_diffrn_measurement_device_type
;
Bruker SMART APEX2 CCD area-detector
;
_diffrn_measurement_method \w
_diffrn_radiation_monochromator graphite
_diffrn_radiation_source 'fine-focus sealed tube'
_diffrn_radiation_type MoK\a
_diffrn_radiation_wavelength 0.71073
_diffrn_reflns_av_R_equivalents 0.0290
_diffrn_reflns_av_sigmaI/netI 0.0203
_diffrn_reflns_limit_h_max 8
_diffrn_reflns_limit_h_min -8
_diffrn_reflns_limit_k_max 37
_diffrn_reflns_limit_k_min -37
_diffrn_reflns_limit_l_max 6
_diffrn_reflns_limit_l_min -9
_diffrn_reflns_number 18132
_diffrn_reflns_theta_full 30.00
_diffrn_reflns_theta_max 30.00
_diffrn_reflns_theta_min 3.05
_diffrn_standards_number 0
_exptl_absorpt_coefficient_mu 0.112
_exptl_absorpt_correction_T_max 0.9726
_exptl_absorpt_correction_T_min 0.8672
_exptl_absorpt_correction_type multi-scan
_exptl_absorpt_process_details '(SADABS; Bruker, 2005)'
_exptl_crystal_colour colourless
_exptl_crystal_density_diffrn 1.486
_exptl_crystal_density_method 'not measured'
_exptl_crystal_description Block
_exptl_crystal_F_000 504
_exptl_crystal_size_max 0.54
_exptl_crystal_size_mid 0.48
_exptl_crystal_size_min 0.25
_refine_diff_density_max 0.597
_refine_diff_density_min -0.313
_refine_ls_extinction_method none
_refine_ls_goodness_of_fit_ref 1.041
_refine_ls_hydrogen_treatment constr
_refine_ls_matrix_type full
_refine_ls_number_parameters 163
_refine_ls_number_reflns 3171
_refine_ls_number_restraints 0
_refine_ls_restrained_S_all 1.041
_refine_ls_R_factor_all 0.0488
_refine_ls_R_factor_gt 0.0442
_refine_ls_shift/su_max 0.001
_refine_ls_shift/su_mean 0.000
_refine_ls_structure_factor_coef Fsqd
_refine_ls_weighting_details 'calc w=1/[\s^2^(Fo^2^)+(0.0601P)^2^+0.4848P] where P=(Fo^2^+2Fc^2^)/3'
_refine_ls_weighting_scheme calc
_refine_ls_wR_factor_gt 0.1155
_refine_ls_wR_factor_ref 0.1194
_reflns_number_gt 2843
_reflns_number_total 3171
_reflns_threshold_expression I>2\s(I)
_cod_data_source_file ci2371.cif
_cod_data_source_block I
_cod_depositor_comments
;
The following automatic conversions were performed:
'_symmetry_cell_setting' value 'Monoclinic' changed to 'monoclinic'
according to '/home/saulius/struct/CIF-dictionaries/cif_core.dic'
dictionary named 'cif_core.dic' version 2.4.1 from 2010-06-29.

Automatic conversion script
Id: cif_fix_enum 1527 2010-12-29 10:47:43Z saulius 

The following automatic conversions were performed:

'_symmetry_cell_setting' value 'Monoclinic' changed to 'monoclinic'
according to /home/saulius/struct/CIF-dictionaries/cif_core.dic
dictionary named 'cif_core.dic' version 2.4.1 from 2010-06-29.

Automatic conversion script
Id: cif_fix_values 1715 2011-07-08 13:25:40Z adriana 
;
_cod_original_sg_symbol_H-M 'P 21/c'
_cod_database_code 2213250
_cod_database_fobs_code 2213250

loop_
_symmetry_equiv_pos_as_xyz
'x, y, z'
'-x, y+1/2, -z+1/2'
'-x, -y, -z'
'x, -y-1/2, z-1/2'

loop_
_atom_site_type_symbol
_atom_site_label
_atom_site_fract_x
_atom_site_fract_y
_atom_site_fract_z
_atom_site_U_iso_or_equiv
_atom_site_adp_type
_atom_site_calc_flag
_atom_site_refinement_flags
_atom_site_occupancy
O O1 0.07026(15) -0.15417(3) 0.84028(14) 0.0257(2) Uani d . 1
O O2 0.57685(14) -0.01469(3) 0.74585(14) 0.02326(19) Uani d . 1
O O3 0.47514(17) 0.15705(3) 0.49383(16) 0.0291(2) Uani d . 1
O O4 0.23696(16) 0.20552(3) 0.56597(15) 0.0274(2) Uani d . 1
N N1 0.31969(17) 0.16410(3) 0.55825(15) 0.0202(2) Uani d . 1
C C1 0.0349(2) -0.20133(5) 0.8965(2) 0.0295(3) Uani d . 1
H H1A -0.1086 -0.2142 0.8848 0.035 Uiso calc R 1
C C2 0.2345(3) -0.22679(4) 0.97100(19) 0.0286(3) Uani d . 1
H H2A 0.2546 -0.2594 1.0205 0.034 Uiso calc R 1
C C3 0.4109(2) -0.19372(4) 0.95922(19) 0.0261(3) Uani d . 1
H H3A 0.5677 -0.2008 0.9981 0.031 Uiso calc R 1
C C4 0.30335(19) -0.14976(4) 0.87972(17) 0.0190(2) Uani d . 1
C C5 0.39115(19) -0.10293(4) 0.83949(16) 0.0193(2) Uani d . 1
H H5A 0.5476 -0.1014 0.8598 0.023 Uiso calc R 1
C C6 0.26585(19) -0.06104(4) 0.77482(17) 0.0196(2) Uani d . 1
H H6A 0.1081 -0.0612 0.7498 0.024 Uiso calc R 1
C C7 0.37869(18) -0.01487(4) 0.74362(16) 0.0178(2) Uani d . 1
C C8 0.24853(17) 0.03362(4) 0.71599(16) 0.0166(2) Uani d . 1
C C9 0.33063(17) 0.07452(4) 0.63862(16) 0.0163(2) Uani d . 1
H H9A 0.4520 0.0707 0.5926 0.020 Uiso calc R 1
C C10 0.22716(18) 0.12077(4) 0.63202(16) 0.0172(2) Uani d . 1
C C11 0.04387(19) 0.12809(4) 0.69681(18) 0.0206(2) Uani d . 1
H H11A -0.0214 0.1596 0.6918 0.025 Uiso calc R 1
C C12 -0.03893(19) 0.08711(5) 0.76911(18) 0.0223(2) Uani d . 1
H H12A -0.1627 0.0910 0.8119 0.027 Uiso calc R 1
C C13 0.06153(18) 0.04004(4) 0.77829(17) 0.0199(2) Uani d . 1
H H13A 0.0036 0.0127 0.8262 0.024 Uiso calc R 1

loop_
_atom_site_aniso_label
_atom_site_aniso_U_11
_atom_site_aniso_U_22
_atom_site_aniso_U_33
_atom_site_aniso_U_12
_atom_site_aniso_U_13
_atom_site_aniso_U_23
O1 0.0266(4) 0.0177(4) 0.0336(5) -0.0053(3) 0.0119(4) 0.0002(3)
O2 0.0215(4) 0.0196(4) 0.0307(4) -0.0001(3) 0.0119(3) 0.0027(3)
O3 0.0332(5) 0.0201(4) 0.0434(5) 0.0002(3) 0.0251(4) 0.0029(4)
O4 0.0322(5) 0.0142(4) 0.0361(5) 0.0035(3) 0.0130(4) -0.0011(3)
N1 0.0226(4) 0.0147(4) 0.0233(5) -0.0002(3) 0.0082(4) -0.0003(3)
C1 0.0397(7) 0.0187(5) 0.0345(7) -0.0093(5) 0.0188(6) -0.0014(4)
C2 0.0466(7) 0.0166(5) 0.0233(5) -0.0043(5) 0.0136(5) -0.0004(4)
C3 0.0334(6) 0.0188(5) 0.0241(5) 0.0034(4) 0.0083(5) -0.0020(4)
C4 0.0226(5) 0.0164(5) 0.0180(5) -0.0024(4) 0.0074(4) -0.0016(4)
C5 0.0229(5) 0.0172(5) 0.0171(5) -0.0040(4) 0.0066(4) -0.0020(4)
C6 0.0199(5) 0.0176(5) 0.0194(5) -0.0046(4) 0.0049(4) 0.0001(4)
C7 0.0200(5) 0.0158(4) 0.0164(5) -0.0025(4) 0.0052(4) 0.0001(3)
C8 0.0162(4) 0.0161(4) 0.0161(4) -0.0023(3) 0.0045(3) -0.0007(3)
C9 0.0161(4) 0.0154(4) 0.0177(4) -0.0013(3) 0.0065(4) -0.0014(3)
C10 0.0178(4) 0.0149(4) 0.0186(5) -0.0012(3) 0.0063(4) -0.0008(3)
C11 0.0187(5) 0.0203(5) 0.0221(5) 0.0023(4) 0.0069(4) -0.0024(4)
C12 0.0170(4) 0.0285(6) 0.0231(5) -0.0005(4) 0.0094(4) -0.0023(4)
C13 0.0181(4) 0.0228(5) 0.0188(5) -0.0041(4) 0.0069(4) -0.0002(4)

loop_
_atom_type_symbol
_atom_type_description
_atom_type_scat_dispersion_real
_atom_type_scat_dispersion_imag
_atom_type_scat_source
C C 0.0033 0.0016 'International Tables Vol C Tables 4.2.6.8 and 6.1.1.4'
H H 0.0000 0.0000 'International Tables Vol C Tables 4.2.6.8 and 6.1.1.4'
N N 0.0061 0.0033 'International Tables Vol C Tables 4.2.6.8 and 6.1.1.4'
O O 0.0106 0.0060 'International Tables Vol C Tables 4.2.6.8 and 6.1.1.4'

loop_
_geom_angle_atom_site_label_1
_geom_angle_atom_site_label_2
_geom_angle_atom_site_label_3
_geom_angle
C1 O1 C4 106.94(10)
O3 N1 O4 123.71(10)
O3 N1 C10 118.40(9)
O4 N1 C10 117.89(9)
C2 C1 O1 110.92(11)
C2 C1 H1A 124.5
O1 C1 H1A 124.5
C1 C2 C3 106.41(11)
C1 C2 H2A 126.8
C3 C2 H2A 126.8
C4 C3 C2 106.51(11)
C4 C3 H3A 126.7
C2 C3 H3A 126.7
C3 C4 O1 109.22(10)
C3 C4 C5 131.82(11)
O1 C4 C5 118.94(10)
C6 C5 C4 125.31(10)
C6 C5 H5A 117.3
C4 C5 H5A 117.3
C5 C6 C7 119.91(10)
C5 C6 H6A 120.0
C7 C6 H6A 120.0
O2 C7 C6 122.16(10)
O2 C7 C8 119.30(9)
C6 C7 C8 118.50(9)
C13 C8 C9 119.51(10)
C13 C8 C7 122.46(10)
C9 C8 C7 117.87(9)
C10 C9 C8 118.53(10)
C10 C9 H9A 120.7
C8 C9 H9A 120.7
C9 C10 C11 122.78(10)
C9 C10 N1 118.44(9)
C11 C10 N1 118.76(9)
C12 C11 C10 118.12(10)
C12 C11 H11A 120.9
C10 C11 H11A 120.9
C11 C12 C13 120.58(10)
C11 C12 H12A 119.7
C13 C12 H12A 119.7
C12 C13 C8 120.45(10)
C12 C13 H13A 119.8
C8 C13 H13A 119.8

loop_
_geom_bond_atom_site_label_1
_geom_bond_atom_site_label_2
_geom_bond_distance
O1 C1 1.3618(14)
O1 C4 1.3761(14)
O2 C7 1.2261(13)
O3 N1 1.2242(13)
O4 N1 1.2291(12)
N1 C10 1.4695(14)
C1 C2 1.341(2)
C1 H1A 0.93
C2 C3 1.4335(18)
C2 H2A 0.93
C3 C4 1.3646(16)
C3 H3A 0.93
C4 C5 1.4338(15)
C5 C6 1.3430(15)
C5 H5A 0.93
C6 C7 1.4744(14)
C6 H6A 0.93
C7 C8 1.5008(15)
C8 C13 1.3963(15)
C8 C9 1.3982(14)
C9 C10 1.3853(14)
C9 H9A 0.93
C10 C11 1.3886(15)
C11 C12 1.3838(16)
C11 H11A 0.93
C12 C13 1.3940(16)
C12 H12A 0.93
C13 H13A 0.93

loop_
_geom_hbond_atom_site_label_D
_geom_hbond_atom_site_label_H
_geom_hbond_atom_site_label_A
_geom_hbond_site_symmetry_A
_geom_hbond_distance_DH
_geom_hbond_distance_HA
_geom_hbond_distance_DA
_geom_hbond_angle_DHA
_geom_hbond_publ_flag
C5 H5A O2 1_555 0.93 2.48 2.8070(10) 101 y
C1 H1A O4 2_546 0.93 2.36 3.073(2) 133 y

loop_
_geom_torsion_atom_site_label_1
_geom_torsion_atom_site_label_2
_geom_torsion_atom_site_label_3
_geom_torsion_atom_site_label_4
_geom_torsion
C4 O1 C1 C2 0.47(15)
O1 C1 C2 C3 -0.80(15)
C1 C2 C3 C4 0.82(14)
C2 C3 C4 O1 -0.55(13)
C2 C3 C4 C5 177.65(12)
C1 O1 C4 C3 0.07(13)
C1 O1 C4 C5 -178.39(10)
C3 C4 C5 C6 -174.41(12)
O1 C4 C5 C6 3.64(17)
C4 C5 C6 C7 178.59(10)
C5 C6 C7 O2 10.81(17)
C5 C6 C7 C8 -166.91(10)
O2 C7 C8 C13 -157.90(11)
C6 C7 C8 C13 19.89(15)
O2 C7 C8 C9 17.30(15)
C6 C7 C8 C9 -164.92(10)
C13 C8 C9 C10 1.92(15)
C7 C8 C9 C10 -173.42(9)
C8 C9 C10 C11 -0.74(16)
C8 C9 C10 N1 177.61(9)
O3 N1 C10 C9 4.42(15)
O4 N1 C10 C9 -175.18(10)
O3 N1 C10 C11 -177.16(10)
O4 N1 C10 C11 3.24(15)
C9 C10 C11 C12 -0.58(17)
N1 C10 C11 C12 -178.93(10)
C10 C11 C12 C13 0.72(17)
C11 C12 C13 C8 0.47(17)
C9 C8 C13 C12 -1.81(16)
C7 C8 C13 C12 173.30(10)
